data_4315185
loop_
_publ_author_name
'Shuao Wang'
'Evgeny V. Alekseev'
'Jared T. Stritzinger'
'Wulf Depmeier'
'Thomas E. Albrecht-Schmitt'

_publ_section_title
;
 How are Centrosymmetric and Noncentrosymmetric Structures Achieved in
 Uranyl Borates?
;
_journal_name_full 'Inorganic Chemistry'
_journal_page_first 2948
_journal_page_last 2953
_journal_paper_doi 10.1021/ic902480n
_journal_volume 49
_journal_year 2010
_chemical_formula_moiety (UO2)2[B9O14(OH)4]
_chemical_formula_sum 'B9 O22 U2'
_chemical_formula_weight 925.35
_chemical_melting_point ?
_chemical_name_common 'Uranyl borate'
_chemical_name_systematic
; 
 ? 
;
_space_group_IT_number 4
_symmetry_cell_setting monoclinic
_symmetry_space_group_name_Hall 'P 2yb'
_symmetry_space_group_name_H-M 'P 1 21 1'
_atom_sites_solution_hydrogens none
_atom_sites_solution_primary direct
_atom_sites_solution_secondary difmap
_audit_creation_method SHELXL-97
_cell_angle_alpha 90.00
_cell_angle_beta 119.8740(10)
_cell_angle_gamma 90.00
_cell_formula_units_Z 2
_cell_length_a 6.4534(4)
_cell_length_b 21.2535(12)
_cell_length_c 6.4548(4)
_cell_measurement_reflns_used 3675
_cell_measurement_temperature 100(2)
_cell_measurement_theta_max 28.83
_cell_measurement_theta_min 1.92
_cell_volume 767.68(8)
_computing_cell_refinement 'smart saint'
_computing_data_collection smart
_computing_data_reduction SAINT
_computing_molecular_graphics 'SHELXP-97 (Sheldrick, 1997)'
_computing_publication_material 'SHELXCIF-97 (Sheldrick, 2000)'
_computing_structure_refinement 'SHELXL-97 (Sheldrick, 1997)'
_computing_structure_solution 'SHELXS-97 (Sheldrick, 1990)'
_diffrn_ambient_temperature 100(2)
_diffrn_detector_area_resol_mean 0
_diffrn_measured_fraction_theta_full 0.934
_diffrn_measured_fraction_theta_max 0.934
_diffrn_measurement_device_type 'BRUKER apex'
_diffrn_measurement_method '0.3 wide w/ exposures'
_diffrn_radiation_monochromator graphite
_diffrn_radiation_source 'fine-focus sealed tube'
_diffrn_radiation_type MoK\a
_diffrn_radiation_wavelength 0.71073
_diffrn_reflns_av_R_equivalents 0.0290
_diffrn_reflns_av_sigmaI/netI 0.0451
_diffrn_reflns_limit_h_max 8
_diffrn_reflns_limit_h_min -8
_diffrn_reflns_limit_k_max 28
_diffrn_reflns_limit_k_min -28
_diffrn_reflns_limit_l_max 8
_diffrn_reflns_limit_l_min -8
_diffrn_reflns_number 9242
_diffrn_reflns_theta_full 28.83
_diffrn_reflns_theta_max 28.83
_diffrn_reflns_theta_min 1.92
_exptl_absorpt_coefficient_mu 21.200
_exptl_absorpt_correction_T_max 0.809
_exptl_absorpt_correction_T_min 0.262
_exptl_absorpt_correction_type numerical
_exptl_absorpt_process_details SHELTXPREP
_exptl_crystal_colour Yellow-Green
_exptl_crystal_density_diffrn 4.003
_exptl_crystal_density_meas ?
_exptl_crystal_density_method 'not measured'
_exptl_crystal_description Plate
_exptl_crystal_F_000 810
_exptl_crystal_size_max 0.065
_exptl_crystal_size_mid 0.058
_exptl_crystal_size_min 0.010
_refine_diff_density_max 3.818
_refine_diff_density_min -2.990
_refine_diff_density_rms 0.327
_refine_ls_abs_structure_details 'Flack H D (1983), Acta Cryst. A39, 876-881'
_refine_ls_abs_structure_Flack 0.043(14)
_refine_ls_extinction_coef 0.00010(10)
_refine_ls_extinction_expression Fc^*^=kFc[1+0.001xFc^2^\l^3^/sin(2\q)]^-1/4^
_refine_ls_extinction_method SHELXL
_refine_ls_goodness_of_fit_ref 1.240
_refine_ls_hydrogen_treatment none
_refine_ls_matrix_type full
_refine_ls_number_parameters 144
_refine_ls_number_reflns 3675
_refine_ls_number_restraints 1
_refine_ls_restrained_S_all 1.240
_refine_ls_R_factor_all 0.0328
_refine_ls_R_factor_gt 0.0316
_refine_ls_shift/su_max 0.000
_refine_ls_shift/su_mean 0.000
_refine_ls_structure_factor_coef Fsqd
_refine_ls_weighting_details 'calc w=1/[\s^2^(Fo^2^)+(0.0000P)^2^+10.7764P] where P=(Fo^2^+2Fc^2^)/3'
_refine_ls_weighting_scheme calc
_refine_ls_wR_factor_gt 0.0721
_refine_ls_wR_factor_ref 0.0725
_reflns_number_gt 3567
_reflns_number_total 3675
_reflns_threshold_expression >2sigma(I)
_cod_data_source_file ic902480n_si_001_2.cif
_cod_data_source_block UBO-2
_cod_depositor_comments
;
The following automatic conversions were performed:

'_chemical_melting_point' value 'N/A' was changed to '?' - the value
is undefined or not given.

Automatic conversion script
Id: cif_fix_values 1569 2011-02-09 13:29:24Z adriana 

The following automatic conversions were performed:

'_exptl_crystal_density_meas' value 'n/a' was changed to '?' - the
value is perceived as not measured.

Automatic conversion script
Id: cif_fix_values 3008 2015-01-20 13:52:24Z robertas 
;
_cod_database_code 4315185

loop_
_symmetry_equiv_pos_as_xyz
'x, y, z'
'-x, y+1/2, -z'

loop_
_atom_site_label
_atom_site_type_symbol
_atom_site_fract_x
_atom_site_fract_y
_atom_site_fract_z
_atom_site_U_iso_or_equiv
_atom_site_adp_type
_atom_site_occupancy
_atom_site_symmetry_multiplicity
_atom_site_calc_flag
_atom_site_refinement_flags
_atom_site_disorder_assembly
_atom_site_disorder_group
U1 U 0.93661(7) 0.433350(19) 0.69055(7) 0.00367(10) Uani 1 1 d . . .
U2 U 0.67595(7) 0.159180(18) 0.69004(7) 0.00478(10) Uani 1 1 d . . .
O1 O 0.5238(15) 0.1481(4) 0.9516(15) 0.0106(18) Uiso 1 1 d . . .
O2 O 0.6705(14) 0.4222(4) 0.8464(14) 0.0064(16) Uiso 1 1 d . . .
O3 O 1.1087(13) 0.1771(3) 0.8504(13) 0.0044(15) Uiso 1 1 d . . .
O4 O 1.0725(12) 0.4220(3) 1.1394(12) 0.0014(14) Uiso 1 1 d . . .
O5 O 1.0012(12) 0.1644(4) 1.1402(12) 0.0045(14) Uiso 1 1 d . . .
O6 O 0.2328(13) 0.1503(4) 0.5581(13) 0.0057(15) Uiso 1 1 d . . .
O7 O 1.2452(13) 0.4430(4) 0.5550(13) 0.0061(15) Uiso 1 1 d . . .
O8 O 0.8164(14) 0.1476(4) 0.3757(14) 0.0085(16) Uiso 1 1 d . . .
O9 O 1.3604(13) 0.4409(4) 0.9530(13) 0.0064(15) Uiso 1 1 d . . .
O10 O 0.4889(12) 0.4340(4) 0.3787(12) 0.0054(14) Uiso 1 1 d . . .
O11 O 0.7689(13) 0.4291(4) 0.2631(13) 0.0056(14) Uiso 1 1 d . . .
O12 O 0.9581(15) 0.3521(5) 0.6930(14) 0.008(2) Uiso 1 1 d . . .
O13 O 0.6572(15) 0.2412(5) 0.6967(14) 0.009(2) Uiso 1 1 d . . .
O14 O 0.9233(14) 0.5172(5) 0.6775(14) 0.005(2) Uiso 1 1 d . . .
O15 O 0.6869(15) 0.0763(5) 0.6919(14) 0.006(2) Uiso 1 1 d . . .
O16 O 1.1682(14) 0.2634(4) 1.1330(14) 0.0072(16) Uiso 1 1 d . . .
O17 O 1.4919(14) 0.3422(4) 1.1589(14) 0.0075(16) Uiso 1 1 d . . .
O18 O 0.5112(14) 0.5260(4) 0.8091(15) 0.0084(16) Uiso 1 1 d . . .
O19 O 0.8395(15) 0.3331(4) 1.1208(14) 0.0080(16) Uiso 1 1 d . . .
O20 O 1.4216(13) 0.1716(3) 1.2615(13) 0.0040(15) Uiso 1 1 d . . .
O21 O 0.6662(16) 0.2440(4) 1.1713(15) 0.0113(17) Uiso 1 1 d . . .
O22 O 1.2033(14) 0.0700(4) 0.8069(15) 0.0087(17) Uiso 1 1 d . . .
B1 B 0.597(2) 0.1792(5) 1.180(2) 0.002(2) Uiso 1 1 d . . .
B2 B 1.523(2) 0.4086(6) 1.181(2) 0.005(2) Uiso 1 1 d . . .
B3 B 1.187(2) 0.1918(5) 1.099(2) 0.003(2) Uiso 1 1 d . . .
B4 B 1.261(2) 0.1393(6) 0.794(2) 0.005(2) Uiso 1 1 d . . .
B5 B 0.837(2) 0.4000(5) 1.096(2) 0.001(2) Uiso 1 1 d . . .
B6 B 1.014(2) 0.1524(6) 0.350(2) 0.006(2) Uiso 1 1 d . . .
B7 B 0.455(2) 0.4569(6) 0.799(2) 0.008(2) Uiso 1 1 d . . .
B8 B 1.266(2) 0.4329(7) 1.355(2) 0.005(2) Uiso 1 1 d . . .
B9 B 0.663(2) 0.3049(6) 1.148(2) 0.007(2) Uiso 1 1 d . . .

loop_
_atom_site_aniso_label
_atom_site_aniso_U_11
_atom_site_aniso_U_22
_atom_site_aniso_U_33
_atom_site_aniso_U_23
_atom_site_aniso_U_13
_atom_site_aniso_U_12
U1 0.00177(18) 0.00638(19) 0.00279(18) 0.00006(17) 0.00109(15) 0.00002(16)
U2 0.00324(18) 0.0077(2) 0.00385(19) -0.00042(17) 0.00213(15) -0.00041(16)

loop_
_atom_type_symbol
_atom_type_description
_atom_type_scat_dispersion_real
_atom_type_scat_dispersion_imag
_atom_type_scat_source
B B 0.0013 0.0007 'International Tables Vol C Tables 4.2.6.8 and 6.1.1.4'
O O 0.0106 0.0060 'International Tables Vol C Tables 4.2.6.8 and 6.1.1.4'
U U -9.6767 9.6646 'International Tables Vol C Tables 4.2.6.8 and 6.1.1.4'

loop_
_geom_angle_atom_site_label_1
_geom_angle_atom_site_label_2
_geom_angle_atom_site_label_3
_geom_angle
_geom_angle_site_symmetry_1
_geom_angle_site_symmetry_3
_geom_angle_publ_flag
O12 U1 O14 176.5(4) . . ?
O12 U1 O2 88.2(3) . . ?
O14 U1 O2 95.2(3) . . ?
O12 U1 O9 90.1(3) . . ?
O14 U1 O9 88.7(3) . . ?
O2 U1 O9 120.9(2) . . ?
O12 U1 O11 87.8(3) . . ?
O14 U1 O11 90.0(3) . . ?
O2 U1 O11 118.0(3) . . ?
O9 U1 O11 120.9(2) . . ?
O12 U1 O7 90.6(3) . . ?
O14 U1 O7 86.1(3) . . ?
O2 U1 O7 175.8(3) . . ?
O9 U1 O7 55.0(2) . . ?
O11 U1 O7 66.0(2) . . ?
O12 U1 O10 93.8(3) . . ?
O14 U1 O10 87.0(3) . . ?
O2 U1 O10 64.4(2) . . ?
O9 U1 O10 173.6(3) . . ?
O11 U1 O10 54.2(2) . . ?
O7 U1 O10 119.7(2) . . ?
O12 U1 O4 85.2(3) . . ?
O14 U1 O4 97.3(3) . . ?
O2 U1 O4 55.6(2) . . ?
O9 U1 O4 65.4(2) . . ?
O11 U1 O4 170.6(2) . . ?
O7 U1 O4 120.3(2) . . ?
O10 U1 O4 120.0(2) . . ?
O12 U1 B5 79.2(3) . . ?
O14 U1 B5 104.2(3) . . ?
O2 U1 B5 28.5(3) . . ?
O9 U1 B5 93.6(3) . . ?
O11 U1 B5 143.2(3) . . ?
O7 U1 B5 147.3(3) . . ?
O10 U1 B5 92.1(3) . . ?
O4 U1 B5 28.7(3) . . ?
O12 U1 B2 82.1(4) . 1_454 ?
O14 U1 B2 97.1(3) . 1_454 ?
O2 U1 B2 90.5(3) . 1_454 ?
O9 U1 B2 147.5(3) . 1_454 ?
O11 U1 B2 27.8(3) . 1_454 ?
O7 U1 B2 93.3(3) . 1_454 ?
O10 U1 B2 29.0(3) . 1_454 ?
O4 U1 B2 144.1(3) . 1_454 ?
B5 U1 B2 115.6(3) . 1_454 ?
O12 U1 B7 95.0(4) . 1_655 ?
O14 U1 B7 82.5(4) . 1_655 ?
O2 U1 B7 147.1(3) . 1_655 ?
O9 U1 B7 26.7(3) . 1_655 ?
O11 U1 B7 94.8(3) . 1_655 ?
O7 U1 B7 29.0(3) . 1_655 ?
O10 U1 B7 147.4(3) . 1_655 ?
O4 U1 B7 92.0(3) . 1_655 ?
B5 U1 B7 120.3(3) . 1_655 ?
B2 U1 B7 122.3(3) 1_454 1_655 ?
O13 U2 O15 177.0(4) . . ?
O13 U2 O1 91.3(3) . . ?
O15 U2 O1 85.7(3) . . ?
O13 U2 O20 84.5(3) . 1_454 ?
O15 U2 O20 96.8(3) . 1_454 ?
O1 U2 O20 122.8(3) . 1_454 ?
O13 U2 O3 85.1(3) . . ?
O15 U2 O3 96.8(3) . . ?
O1 U2 O3 120.2(3) . . ?
O20 U2 O3 116.2(2) 1_454 . ?
O13 U2 O6 90.1(3) . . ?
O15 U2 O6 87.8(3) . . ?
O1 U2 O6 55.4(3) . . ?
O20 U2 O6 67.6(2) 1_454 . ?
O3 U2 O6 173.5(2) . . ?
O13 U2 O5 87.6(3) . . ?
O15 U2 O5 91.6(3) . . ?
O1 U2 O5 66.2(3) . . ?
O20 U2 O5 168.0(2) 1_454 . ?
O3 U2 O5 54.0(2) . . ?
O6 U2 O5 121.5(2) . . ?
O13 U2 O8 99.7(3) . . ?
O15 U2 O8 83.3(3) . . ?
O1 U2 O8 168.2(3) . . ?
O20 U2 O8 54.9(2) 1_454 . ?
O3 U2 O8 65.4(2) . . ?
O6 U2 O8 119.9(2) . . ?
O5 U2 O8 118.1(2) . . ?
O13 U2 B4 93.0(4) . 1_455 ?
O15 U2 B4 84.1(4) . 1_455 ?
O1 U2 B4 27.8(3) . 1_455 ?
O20 U2 B4 95.4(3) 1_454 1_455 ?
O3 U2 B4 147.9(3) . 1_455 ?
O6 U2 B4 27.8(3) . 1_455 ?
O5 U2 B4 93.9(3) . 1_455 ?
O8 U2 B4 145.8(3) . 1_455 ?
O13 U2 B1 85.0(3) . 1_554 ?
O15 U2 B1 97.4(3) . 1_554 ?
O1 U2 B1 150.5(3) . 1_554 ?
O20 U2 B1 27.7(3) 1_454 1_554 ?
O3 U2 B1 88.7(3) . 1_554 ?
O6 U2 B1 95.3(3) . 1_554 ?
O5 U2 B1 142.5(3) . 1_554 ?
O8 U2 B1 29.0(3) . 1_554 ?
B4 U2 B1 123.1(3) 1_455 1_554 ?
O13 U2 B3 79.3(3) . . ?
O15 U2 B3 101.3(3) . . ?
O1 U2 B3 93.4(3) . . ?
O20 U2 B3 140.5(3) 1_454 . ?
O3 U2 B3 27.3(3) . . ?
O6 U2 B3 147.1(3) . . ?
O5 U2 B3 28.2(3) . . ?
O8 U2 B3 92.7(3) . . ?
B4 U2 B3 121.0(3) 1_455 . ?
B1 U2 B3 114.4(3) 1_554 . ?
B1 O1 B4 115.6(9) . 1_455 ?
B1 O1 U2 129.6(7) . . ?
B4 O1 U2 105.1(6) 1_455 . ?
B7 O2 B5 118.5(8) . . ?
B7 O2 U1 131.8(7) . . ?
B5 O2 U1 101.8(6) . . ?
B4 O3 B3 119.3(8) . . ?
B4 O3 U2 125.0(7) . . ?
B3 O3 U2 101.3(6) . . ?
B8 O4 B5 126.0(8) . . ?
B8 O4 U1 139.6(6) . . ?
B5 O4 U1 94.3(5) . . ?
B6 O5 B3 127.8(9) 1_556 . ?
B6 O5 U2 136.8(7) 1_556 . ?
B3 O5 U2 95.2(6) . . ?
B6 O6 B4 123.7(9) 1_455 1_455 ?
B6 O6 U2 139.1(7) 1_455 . ?
B4 O6 U2 97.3(6) 1_455 . ?
B8 O7 B7 123.6(9) 1_554 1_655 ?
B8 O7 U1 139.9(7) 1_554 . ?
B7 O7 U1 96.0(6) 1_655 . ?
B6 O8 B1 114.2(9) . 1_554 ?
B6 O8 U2 142.2(7) . . ?
B1 O8 U2 93.7(6) 1_554 . ?
B7 O9 B2 117.5(9) 1_655 . ?
B7 O9 U1 104.8(7) 1_655 . ?
B2 O9 U1 131.5(7) . . ?
B8 O10 B2 119.2(9) 1_454 1_454 ?
B8 O10 U1 142.9(6) 1_454 . ?
B2 O10 U1 94.7(6) 1_454 . ?
B2 O11 B5 105.8(8) 1_454 1_554 ?
B2 O11 U1 102.2(6) 1_454 . ?
B5 O11 U1 136.0(6) 1_554 . ?
B9 O17 B2 119.8(9) 1_655 . ?
B9 O19 B5 118.8(9) . . ?
B3 O20 B1 115.3(8) . 1_655 ?
B3 O20 U2 138.4(6) . 1_656 ?
B1 O20 U2 102.4(6) 1_655 1_656 ?
B9 O21 B1 162.9(10) . . ?
O21 B1 O1 109.9(9) . . ?
O21 B1 O20 114.9(9) . 1_455 ?
O1 B1 O20 112.9(9) . 1_455 ?
O21 B1 O8 106.0(9) . 1_556 ?
O1 B1 O8 109.9(8) . 1_556 ?
O20 B1 O8 102.6(8) 1_455 1_556 ?
O21 B1 U2 106.2(7) . 1_556 ?
O1 B1 U2 143.9(7) . 1_556 ?
O20 B1 U2 49.9(5) 1_455 1_556 ?
O8 B1 U2 57.3(5) 1_556 1_556 ?
O17 B2 O11 113.7(9) . 1_656 ?
O17 B2 O9 111.4(10) . . ?
O11 B2 O9 108.8(9) 1_656 . ?
O17 B2 O10 111.9(9) . 1_656 ?
O11 B2 O10 100.2(9) 1_656 1_656 ?
O9 B2 O10 110.4(9) . 1_656 ?
O17 B2 U1 106.3(7) . 1_656 ?
O11 B2 U1 50.0(5) 1_656 1_656 ?
O9 B2 U1 142.1(8) . 1_656 ?
O10 B2 U1 56.3(5) 1_656 1_656 ?
O20 B3 O3 114.4(9) . . ?
O20 B3 O5 114.2(9) . . ?
O3 B3 O5 104.3(8) . . ?
O20 B3 O16 109.0(9) . . ?
O3 B3 O16 111.1(8) . . ?
O5 B3 O16 103.4(8) . . ?
O20 B3 U2 148.7(7) . . ?
O3 B3 U2 51.4(5) . . ?
O5 B3 U2 56.6(5) . . ?
O16 B3 U2 102.3(6) . . ?
O3 B4 O6 115.2(10) . 1_655 ?
O3 B4 O1 116.1(9) . 1_655 ?
O6 B4 O1 101.6(9) 1_655 1_655 ?
O3 B4 O22 107.7(9) . . ?
O6 B4 O22 107.8(9) 1_655 . ?
O1 B4 O22 107.9(9) 1_655 . ?
O3 B4 U2 138.3(7) . 1_655 ?
O6 B4 U2 54.9(5) 1_655 1_655 ?
O1 B4 U2 47.1(5) 1_655 1_655 ?
O22 B4 U2 113.9(7) . 1_655 ?
O19 B5 O4 109.7(9) . . ?
O19 B5 O11 109.0(9) . 1_556 ?
O4 B5 O11 112.2(8) . 1_556 ?
O19 B5 O2 113.2(9) . . ?
O4 B5 O2 102.8(8) . . ?
O11 B5 O2 109.8(9) 1_556 . ?
O19 B5 U1 109.1(7) . . ?
O4 B5 U1 57.0(5) . . ?
O11 B5 U1 141.7(7) 1_556 . ?
O2 B5 U1 49.7(5) . . ?
O5 B6 O8 122.9(10) 1_554 . ?
O5 B6 O6 120.4(10) 1_554 1_655 ?
O8 B6 O6 116.4(10) . 1_655 ?
O9 B7 O2 114.9(10) 1_455 . ?
O9 B7 O18 112.2(10) 1_455 . ?
O2 B7 O18 107.4(9) . . ?
O9 B7 O7 101.8(9) 1_455 1_455 ?
O2 B7 O7 112.4(10) . 1_455 ?
O18 B7 O7 107.9(9) . 1_455 ?
O9 B7 U1 48.5(5) 1_455 1_455 ?
O2 B7 U1 140.4(8) . 1_455 ?
O18 B7 U1 112.2(7) . 1_455 ?
O7 B7 U1 55.0(5) 1_455 1_455 ?
O4 B8 O10 120.2(9) . 1_656 ?
O4 B8 O7 121.3(9) . 1_556 ?
O10 B8 O7 118.5(9) 1_656 1_556 ?
O21 B9 O19 118.7(11) . . ?
O21 B9 O17 122.0(11) . 1_455 ?
O19 B9 O17 119.2(10) . 1_455 ?

loop_
_geom_bond_atom_site_label_1
_geom_bond_atom_site_label_2
_geom_bond_distance
_geom_bond_site_symmetry_2
_geom_bond_publ_flag
U1 O12 1.733(11) . ?
U1 O14 1.784(11) . ?
U1 O2 2.395(8) . ?
U1 O9 2.400(7) . ?
U1 O11 2.412(7) . ?
U1 O7 2.551(7) . ?
U1 O10 2.570(7) . ?
U1 O4 2.587(7) . ?
U1 B5 3.075(12) . ?
U1 B2 3.078(13) 1_454 ?
U1 B7 3.099(13) 1_655 ?
U2 O13 1.749(11) . ?
U2 O15 1.764(11) . ?
U2 O1 2.350(8) . ?
U2 O20 2.427(7) 1_454 ?
U2 O3 2.477(7) . ?
U2 O6 2.552(7) . ?
U2 O5 2.605(7) . ?
U2 O8 2.613(8) . ?
U2 B4 3.095(13) 1_455 ?
U2 B1 3.101(12) 1_554 ?
U2 B3 3.108(12) . ?
O1 B1 1.462(14) . ?
O1 B4 1.493(15) 1_455 ?
O2 B7 1.466(15) . ?
O2 B5 1.499(14) . ?
O3 B4 1.451(14) . ?
O3 B3 1.453(14) . ?
O4 B8 1.347(13) . ?
O4 B5 1.480(13) . ?
O5 B6 1.342(13) 1_556 ?
O5 B3 1.476(14) . ?
O6 B6 1.381(14) 1_455 ?
O6 B4 1.457(14) 1_455 ?
O7 B8 1.382(13) 1_554 ?
O7 B7 1.512(15) 1_655 ?
O8 B6 1.368(14) . ?
O8 B1 1.507(14) 1_554 ?
O9 B7 1.441(15) 1_655 ?
O9 B2 1.483(14) . ?
O10 B8 1.368(13) 1_454 ?
O10 B2 1.497(14) 1_454 ?
O11 B2 1.470(14) 1_454 ?
O11 B5 1.485(13) 1_554 ?
O16 B3 1.550(14) . ?
O17 B9 1.387(15) 1_655 ?
O17 B2 1.423(15) . ?
O18 B7 1.506(16) . ?
O19 B9 1.375(15) . ?
O19 B5 1.431(14) . ?
O20 B3 1.411(14) . ?
O20 B1 1.476(13) 1_655 ?
O20 U2 2.427(7) 1_656 ?
O21 B9 1.301(15) . ?
O21 B1 1.458(14) . ?
O22 B4 1.532(15) . ?
B1 O20 1.476(13) 1_455 ?
B1 O8 1.507(14) 1_556 ?
B1 U2 3.101(12) 1_556 ?
B2 O11 1.470(14) 1_656 ?
B2 O10 1.497(14) 1_656 ?
B2 U1 3.078(13) 1_656 ?
B4 O6 1.457(14) 1_655 ?
B4 O1 1.493(15) 1_655 ?
B4 U2 3.095(13) 1_655 ?
B5 O11 1.485(13) 1_556 ?
B6 O5 1.342(13) 1_554 ?
B6 O6 1.381(14) 1_655 ?
B7 O9 1.441(15) 1_455 ?
B7 O7 1.512(15) 1_455 ?
B7 U1 3.099(13) 1_455 ?
B8 O10 1.368(13) 1_656 ?
B8 O7 1.382(13) 1_556 ?
B9 O17 1.387(15) 1_455 ?
